data_1512187
loop_
_publ_author_name
'Yamashita, Risa'
'Sakakura, Akira'
'Ishihara, Kazuaki'

_publ_section_title
;
 Primary Alkylboronic Acids as Highly Active Catalysts for the Dehydrative
 Amide Condensation of \a-Hydroxycarboxylic Acids
;
_journal_issue 14
_journal_name_full 'Organic Letters'
_journal_page_first 3654
_journal_paper_doi 10.1021/ol401537f
_journal_volume 15
_journal_year 2013
_chemical_formula_sum 'C20 H24 B N O3'
_chemical_formula_weight 337.21
_chemical_name_systematic
; 
Tetrahydroquinolin-1-ium 4-benzylidene-2-hydroxy-2-methyl-5-oxo-1,3,2-dioxaborolan-2-uide 
;
_space_group_IT_number 14
_symmetry_cell_setting monoclinic
_symmetry_space_group_name_Hall '-P 2yn'
_symmetry_space_group_name_H-M 'P 1 21/n 1'
_atom_sites_solution_hydrogens geom
_atom_sites_solution_primary direct
_atom_sites_solution_secondary difmap
_audit_creation_method SHELXL-97
_cell_angle_alpha 90.00
_cell_angle_beta 94.110(4)
_cell_angle_gamma 90.00
_cell_formula_units_Z 4
_cell_length_a 10.757(2)
_cell_length_b 8.4756(17)
_cell_length_c 19.340(4)
_cell_measurement_temperature 173(2)
_cell_volume 1758.7(6)
_computing_cell_refinement 'Bruker SMART'
_computing_data_collection 'Bruker SMART'
_computing_data_reduction 'Bruker SAINT'
_computing_molecular_graphics 'Bruker SHELXTL'
_computing_publication_material 'Bruker SHELXTL'
_computing_structure_refinement 'SHELXL-97 (Sheldrick, 1997)'
_computing_structure_solution 'SHELXS-97 (Sheldrick, 1990)'
_diffrn_ambient_temperature 173(2)
_diffrn_detector_area_resol_mean 8.366
_diffrn_measured_fraction_theta_full 0.992
_diffrn_measured_fraction_theta_max 0.992
_diffrn_measurement_device_type 'CCD area detector'
_diffrn_measurement_method 'phi and omega scan'
_diffrn_radiation_monochromator graphite
_diffrn_radiation_source 'fine-focus sealed tube'
_diffrn_radiation_type MoK\a
_diffrn_radiation_wavelength 0.71073
_diffrn_reflns_av_R_equivalents 0.0183
_diffrn_reflns_av_sigmaI/netI 0.0218
_diffrn_reflns_limit_h_max 14
_diffrn_reflns_limit_h_min -13
_diffrn_reflns_limit_k_max 10
_diffrn_reflns_limit_k_min -11
_diffrn_reflns_limit_l_max 25
_diffrn_reflns_limit_l_min -18
_diffrn_reflns_number 12186
_diffrn_reflns_theta_full 28.32
_diffrn_reflns_theta_max 28.32
_diffrn_reflns_theta_min 2.10
_diffrn_standards_number 0
_exptl_absorpt_coefficient_mu 0.084
_exptl_absorpt_correction_T_max 0.9753
_exptl_absorpt_correction_T_min 0.9672
_exptl_absorpt_correction_type empirical
_exptl_absorpt_process_details 'Bruker SADABS'
_exptl_crystal_colour colorless
_exptl_crystal_density_diffrn 1.274
_exptl_crystal_density_method 'not measured'
_exptl_crystal_description prism
_exptl_crystal_F_000 720
_exptl_crystal_size_max 0.40
_exptl_crystal_size_mid 0.30
_exptl_crystal_size_min 0.30
_refine_diff_density_max 0.929
_refine_diff_density_min -0.615
_refine_diff_density_rms 0.074
_refine_ls_extinction_method none
_refine_ls_goodness_of_fit_ref 1.019
_refine_ls_hydrogen_treatment mixed
_refine_ls_matrix_type full
_refine_ls_number_parameters 243
_refine_ls_number_reflns 4363
_refine_ls_number_restraints 0
_refine_ls_restrained_S_all 1.019
_refine_ls_R_factor_all 0.0704
_refine_ls_R_factor_gt 0.0608
_refine_ls_shift/su_max 0.000
_refine_ls_shift/su_mean 0.000
_refine_ls_structure_factor_coef Fsqd
_refine_ls_weighting_details 'calc w=1/[?^2^(Fo^2^)+(0.1321P)^2^+0.9019P] where P=(Fo^2^+2Fc^2^)/3'
_refine_ls_weighting_scheme calc
_refine_ls_wR_factor_gt 0.1872
_refine_ls_wR_factor_ref 0.1993
_reflns_number_gt 3630
_reflns_number_total 4363
_reflns_threshold_expression >2sigma(I)
_cod_data_source_file ol401537f_si_002.cif
_cod_data_source_block ryf1
_cod_original_sg_symbol_H-M P21/n
_cod_database_code 1512187

loop_
_symmetry_equiv_pos_as_xyz
'x, y, z'
'-x+1/2, y+1/2, -z+1/2'
'-x, -y, -z'
'x-1/2, -y-1/2, z-1/2'

loop_
_atom_site_label
_atom_site_type_symbol
_atom_site_fract_x
_atom_site_fract_y
_atom_site_fract_z
_atom_site_U_iso_or_equiv
_atom_site_adp_type
_atom_site_occupancy
_atom_site_symmetry_multiplicity
_atom_site_calc_flag
_atom_site_refinement_flags
O1 O 0.65041(12) 0.36470(14) 0.28706(6) 0.0287(3) Uani 1 1 d .
O2 O 0.58344(12) 0.23421(14) 0.38570(6) 0.0276(3) Uani 1 1 d .
C4 C 0.62858(15) 0.3620(2) 0.53394(9) 0.0262(4) Uani 1 1 d .
O3 O 0.74288(13) 0.57300(16) 0.33975(7) 0.0356(3) Uani 1 1 d .
C6 C 0.84198(16) 0.8498(2) 0.51730(9) 0.0270(4) Uani 1 1 d .
C7 C 0.66065(16) 0.4303(2) 0.46836(9) 0.0272(4) Uani 1 1 d .
H16 H 0.700(2) 0.531(3) 0.4679(12) 0.035(6) Uiso 1 1 d .
C8 C 0.79194(15) 0.88456(18) 0.39080(8) 0.0214(3) Uani 1 1 d .
H1 H 0.7503 0.9557 0.3558 0.026 Uiso 1 1 calc R
H2 H 0.7589 0.7767 0.3824 0.026 Uiso 1 1 calc R
C9 C 0.92927(17) 0.8854(2) 0.38358(9) 0.0300(4) Uani 1 1 d .
H3 H 0.9639 0.9905 0.3964 0.036 Uiso 1 1 calc R
H4 H 0.9461 0.8640 0.3348 0.036 Uiso 1 1 calc R
C10 C 0.68347(16) 0.4496(2) 0.34157(9) 0.0264(3) Uani 1 1 d .
C11 C 0.94926(16) 0.7673(2) 0.50271(9) 0.0274(4) Uani 1 1 d .
C12 C 0.56586(17) 0.2183(2) 0.53904(9) 0.0284(4) Uani 1 1 d .
H11 H 0.5406 0.1611 0.4982 0.034 Uiso 1 1 calc R
C13 C 0.64053(15) 0.37000(19) 0.40438(9) 0.0247(3) Uani 1 1 d .
C14 C 0.80409(18) 0.8546(2) 0.58458(10) 0.0338(4) Uani 1 1 d .
H5 H 0.7313 0.9117 0.5941 0.041 Uiso 1 1 calc R
C15 C 0.54035(18) 0.1587(2) 0.60315(10) 0.0337(4) Uani 1 1 d .
H12 H 0.4993 0.0599 0.6060 0.040 Uiso 1 1 calc R
C16 C 0.99126(18) 0.7610(2) 0.43012(10) 0.0330(4) Uani 1 1 d .
H6 H 0.9720 0.6554 0.4102 0.040 Uiso 1 1 calc R
H7 H 1.0827 0.7757 0.4319 0.040 Uiso 1 1 calc R
C17 C 0.8718(2) 0.7768(2) 0.63782(10) 0.0376(4) Uani 1 1 d .
H8 H 0.8456 0.7807 0.6837 0.045 Uiso 1 1 calc R
C18 C 0.6635(2) 0.4429(2) 0.59522(10) 0.0404(5) Uani 1 1 d .
H13 H 0.7064 0.5405 0.5930 0.048 Uiso 1 1 calc R
B1 B 0.58992(18) 0.2092(2) 0.30911(9) 0.0258(4) Uani 1 1 d .
C1 C 1.01592(19) 0.6880(2) 0.55706(10) 0.0347(4) Uani 1 1 d .
H9 H 1.0883 0.6297 0.5478 0.042 Uiso 1 1 calc R
N1 N 0.76449(18) 0.9373(2) 0.46130(9) 0.0423(4) Uani 1 1 d .
H18 H 0.793(2) 1.068(3) 0.4652(13) 0.044(7) Uiso 1 1 d .
H17 H 0.661(3) 0.924(3) 0.4718(14) 0.049(7) Uiso 1 1 d .
C24 C 0.5741(2) 0.2416(3) 0.66303(10) 0.0418(5) Uani 1 1 d .
H14 H 0.5545 0.2015 0.7068 0.050 Uiso 1 1 calc R
C21 C 0.9782(2) 0.6929(2) 0.62396(10) 0.0376(4) Uani 1 1 d .
H10 H 1.0248 0.6391 0.6603 0.045 Uiso 1 1 calc R
C25 C 0.6368(3) 0.3837(3) 0.65885(11) 0.0493(6) Uani 1 1 d .
H15 H 0.6613 0.4405 0.6999 0.059 Uiso 1 1 calc R
O4 O 0.67772(13) 0.08229(16) 0.30041(7) 0.0331(3) Uani 1 1 d .
H22 H 0.694(3) 0.081(4) 0.2523(18) 0.068(9) Uiso 1 1 d .
C26 C 0.45469(18) 0.1856(2) 0.26983(10) 0.0341(4) Uani 1 1 d .
H19 H 0.4639 0.1557 0.2215 0.051 Uiso 1 1 calc R
H20 H 0.4077 0.2845 0.2711 0.051 Uiso 1 1 calc R
H21 H 0.4099 0.1022 0.2929 0.051 Uiso 1 1 calc R

loop_
_atom_site_aniso_label
_atom_site_aniso_U_11
_atom_site_aniso_U_22
_atom_site_aniso_U_33
_atom_site_aniso_U_23
_atom_site_aniso_U_13
_atom_site_aniso_U_12
O1 0.0384(7) 0.0264(6) 0.0218(6) 0.0016(4) 0.0050(5) -0.0052(5)
O2 0.0383(7) 0.0245(6) 0.0207(6) -0.0008(4) 0.0068(5) -0.0062(5)
C4 0.0263(8) 0.0292(8) 0.0234(8) -0.0016(6) 0.0025(6) 0.0011(6)
O3 0.0451(8) 0.0310(7) 0.0317(7) -0.0011(5) 0.0097(6) -0.0125(6)
C6 0.0281(8) 0.0262(8) 0.0261(8) 0.0011(6) -0.0024(6) -0.0018(6)
C7 0.0277(8) 0.0276(8) 0.0268(8) -0.0017(6) 0.0047(6) -0.0051(6)
C8 0.0264(7) 0.0179(7) 0.0191(7) 0.0006(5) -0.0042(5) -0.0018(5)
C9 0.0347(9) 0.0294(8) 0.0259(8) -0.0033(7) 0.0021(7) -0.0006(7)
C10 0.0289(8) 0.0254(8) 0.0252(8) 0.0005(6) 0.0050(6) -0.0012(6)
C11 0.0303(8) 0.0229(7) 0.0283(8) -0.0014(6) -0.0030(6) -0.0012(6)
C12 0.0308(8) 0.0321(9) 0.0223(7) -0.0030(6) 0.0022(6) -0.0032(7)
C13 0.0258(7) 0.0242(8) 0.0246(8) 0.0004(6) 0.0050(6) -0.0010(6)
C14 0.0317(9) 0.0390(10) 0.0309(9) 0.0022(7) 0.0027(7) 0.0006(7)
C15 0.0382(9) 0.0347(9) 0.0283(9) 0.0029(7) 0.0023(7) -0.0057(7)
C16 0.0369(9) 0.0312(9) 0.0308(9) -0.0041(7) 0.0016(7) 0.0058(7)
C17 0.0443(10) 0.0410(11) 0.0274(9) 0.0045(7) 0.0009(7) -0.0051(8)
C18 0.0576(13) 0.0337(10) 0.0293(9) -0.0039(7) -0.0010(8) -0.0121(9)
B1 0.0344(9) 0.0226(8) 0.0207(8) 0.0016(6) 0.0045(7) -0.0013(7)
C1 0.0376(9) 0.0278(9) 0.0376(10) 0.0011(7) -0.0045(8) 0.0050(7)
N1 0.0423(10) 0.0500(11) 0.0340(9) 0.0026(8) -0.0002(7) 0.0076(8)
C24 0.0582(13) 0.0452(11) 0.0222(8) 0.0035(8) 0.0039(8) -0.0030(10)
C21 0.0463(11) 0.0330(9) 0.0318(9) 0.0073(7) -0.0096(8) -0.0017(8)
C25 0.0808(17) 0.0440(12) 0.0222(9) -0.0065(8) -0.0034(9) -0.0092(11)
O4 0.0457(8) 0.0311(7) 0.0231(6) 0.0024(5) 0.0075(5) 0.0103(5)
C26 0.0378(9) 0.0327(9) 0.0314(9) 0.0035(7) 0.0001(7) -0.0059(7)

loop_
_atom_type_symbol
_atom_type_description
_atom_type_scat_dispersion_real
_atom_type_scat_dispersion_imag
_atom_type_scat_source
C C 0.0033 0.0016 'International Tables Vol C Tables 4.2.6.8 and 6.1.1.4'
H H 0.0000 0.0000 'International Tables Vol C Tables 4.2.6.8 and 6.1.1.4'
B B 0.0013 0.0007 'International Tables Vol C Tables 4.2.6.8 and 6.1.1.4'
N N 0.0061 0.0033 'International Tables Vol C Tables 4.2.6.8 and 6.1.1.4'
O O 0.0106 0.0060 'International Tables Vol C Tables 4.2.6.8 and 6.1.1.4'

loop_
_geom_angle_atom_site_label_1
_geom_angle_atom_site_label_2
_geom_angle_atom_site_label_3
_geom_angle
C10 O1 B1 110.11(13)
C13 O2 B1 109.49(12)
C18 C4 C12 117.95(16)
C18 C4 C7 118.51(17)
C12 C4 C7 123.54(15)
C14 C6 C11 120.38(16)
C14 C6 N1 118.14(16)
C11 C6 N1 121.48(16)
C13 C7 C4 128.19(16)
C13 C7 H16 112.0(14)
C4 C7 H16 119.8(14)
N1 C8 C9 110.34(14)
N1 C8 H1 109.6
C9 C8 H1 109.6
N1 C8 H2 109.6
C9 C8 H2 109.6
H1 C8 H2 108.1
C8 C9 C16 109.78(15)
C8 C9 H3 109.7
C16 C9 H3 109.7
C8 C9 H4 109.7
C16 C9 H4 109.7
H3 C9 H4 108.2
O3 C10 O1 124.01(16)
O3 C10 C13 126.96(16)
O1 C10 C13 109.02(14)
C6 C11 C1 118.36(17)
C6 C11 C16 120.93(16)
C1 C11 C16 120.70(17)
C15 C12 C4 120.56(16)
C15 C12 H11 119.7
C4 C12 H11 119.7
C7 C13 O2 127.99(15)
C7 C13 C10 122.65(16)
O2 C13 C10 109.35(14)
C17 C14 C6 120.49(18)
C17 C14 H5 119.8
C6 C14 H5 119.8
C24 C15 C12 120.54(18)
C24 C15 H12 119.7
C12 C15 H12 119.7
C11 C16 C9 112.42(15)
C11 C16 H6 109.1
C9 C16 H6 109.1
C11 C16 H7 109.1
C9 C16 H7 109.1
H6 C16 H7 107.9
C14 C17 C21 119.78(19)
C14 C17 H8 120.1
C21 C17 H8 120.1
C25 C18 C4 121.24(19)
C25 C18 H13 119.4
C4 C18 H13 119.4
O4 B1 O2 107.20(14)
O4 B1 O1 108.10(14)
O2 B1 O1 101.67(13)
O4 B1 C26 115.38(15)
O2 B1 C26 112.32(15)
O1 B1 C26 111.20(14)
C21 C1 C11 121.20(18)
C21 C1 H9 119.4
C11 C1 H9 119.4
C8 N1 C6 111.98(15)
C8 N1 H18 106.3(13)
C6 N1 H18 107.1(13)
C8 N1 H17 113.0(14)
C6 N1 H17 108.4(14)
H18 N1 H17 110.0(19)
C15 C24 C25 119.57(18)
C15 C24 H14 120.2
C25 C24 H14 120.2
C1 C21 C17 119.79(17)
C1 C21 H10 120.1
C17 C21 H10 120.1
C18 C25 C24 120.12(19)
C18 C25 H15 119.9
C24 C25 H15 119.9
B1 O4 H22 106.8(19)
B1 C26 H19 109.5
B1 C26 H20 109.5
H19 C26 H20 109.5
B1 C26 H21 109.5
H19 C26 H21 109.5
H20 C26 H21 109.5

loop_
_geom_bond_atom_site_label_1
_geom_bond_atom_site_label_2
_geom_bond_distance
O1 C10 1.305(2)
O1 B1 1.543(2)
O2 C13 1.342(2)
O2 B1 1.503(2)
C4 C18 1.397(2)
C4 C12 1.399(2)
C4 C7 1.458(2)
O3 C10 1.227(2)
C6 C14 1.392(2)
C6 C11 1.395(2)
C6 N1 1.513(2)
C7 C13 1.342(2)
C7 H16 0.95(2)
C8 N1 1.484(2)
C8 C9 1.494(2)
C8 H1 0.9900
C8 H2 0.9900
C9 C16 1.510(3)
C9 H3 0.9900
C9 H4 0.9900
C10 C13 1.492(2)
C11 C1 1.401(2)
C11 C16 1.506(3)
C12 C15 1.384(2)
C12 H11 0.9500
C14 C17 1.385(3)
C14 H5 0.9500
C15 C24 1.381(3)
C15 H12 0.9500
C16 H6 0.9900
C16 H7 0.9900
C17 C21 1.389(3)
C17 H8 0.9500
C18 C25 1.378(3)
C18 H13 0.9500
B1 O4 1.449(2)
B1 C26 1.605(3)
C1 C21 1.384(3)
C1 H9 0.9500
N1 H18 1.15(3)
N1 H17 1.15(3)
C24 C25 1.385(3)
C24 H14 0.9500
C21 H10 0.9500
C25 H15 0.9500
O4 H22 0.96(3)
C26 H19 0.9800
C26 H20 0.9800
C26 H21 0.9800

loop_
_geom_torsion_atom_site_label_1
_geom_torsion_atom_site_label_2
_geom_torsion_atom_site_label_3
_geom_torsion_atom_site_label_4
_geom_torsion
C18 C4 C7 C13 177.22(19)
C12 C4 C7 C13 -2.0(3)
N1 C8 C9 C16 66.89(18)
B1 O1 C10 O3 173.81(17)
B1 O1 C10 C13 -4.69(19)
C14 C6 C11 C1 1.1(3)
N1 C6 C11 C1 -179.53(17)
C14 C6 C11 C16 179.94(17)
N1 C6 C11 C16 -0.7(3)
C18 C4 C12 C15 -0.4(3)
C7 C4 C12 C15 178.77(17)
C4 C7 C13 O2 1.7(3)
C4 C7 C13 C10 -177.18(16)
B1 O2 C13 C7 -176.17(18)
B1 O2 C13 C10 2.86(18)
O3 C10 C13 C7 1.9(3)
O1 C10 C13 C7 -179.67(16)
O3 C10 C13 O2 -177.20(17)
O1 C10 C13 O2 1.24(19)
C11 C6 C14 C17 -0.5(3)
N1 C6 C14 C17 -179.88(18)
C4 C12 C15 C24 1.3(3)
C6 C11 C16 C9 16.1(2)
C1 C11 C16 C9 -165.02(17)
C8 C9 C16 C11 -48.1(2)
C6 C14 C17 C21 -0.1(3)
C12 C4 C18 C25 -0.2(3)
C7 C4 C18 C25 -179.5(2)
C13 O2 B1 O4 108.11(15)
C13 O2 B1 O1 -5.21(17)
C13 O2 B1 C26 -124.16(15)
C10 O1 B1 O4 -106.56(16)
C10 O1 B1 O2 6.09(18)
C10 O1 B1 C26 125.82(16)
C6 C11 C1 C21 -1.1(3)
C16 C11 C1 C21 -179.98(17)
C9 C8 N1 C6 -50.0(2)
C14 C6 N1 C8 -163.00(16)
C11 C6 N1 C8 17.6(2)
C12 C15 C24 C25 -1.6(3)
C11 C1 C21 C17 0.5(3)
C14 C17 C21 C1 0.1(3)
C4 C18 C25 C24 0.0(4)
C15 C24 C25 C18 1.0(4)
